data_7005249
loop_
_publ_author_name
'Carbonera, Chiara'
'Kilner, Colin A.'
'L\'etard, Jean-Fran\,cois'
'Halcrow, Malcolm A.'

_publ_section_title
;
 Anion doping as a probe of cooperativity in the molecular
 spin-crossover compound [FeL2][BF4]2 (L =
 2,6-di{pyrazol-1-yl}pyridine).
;
_journal_issue 13
_journal_name_full 'Dalton transactions (Cambridge, England : 2003)'
_journal_page_first 1284
_journal_page_last 1292
_journal_paper_doi 10.1039/b618480d
_journal_year 2007
_chemical_formula_moiety 'C22 H18 Fe N10, 1.56[B F4], 0.44[Cl O4]'
_chemical_formula_sum 'C22 H18 B1.56 Cl0.44 F6.24 Fe N10 O1.76'
_chemical_formula_weight 657.50
_chemical_name_systematic
;
Bis[2,6-di(pyrazol-1-yl)pyridine]iron(II) 1.56:0.44 tetrafluoroborate:
perchlorate salt
;
_space_group_IT_number 4
_symmetry_cell_setting monoclinic
_symmetry_space_group_name_Hall 'P 2yb'
_symmetry_space_group_name_H-M 'P 1 21 1'
_atom_sites_solution_hydrogens geom
_atom_sites_solution_primary direct
_atom_sites_solution_secondary difmap
_audit_creation_method SHELXL-97
_cell_angle_alpha 90.00
_cell_angle_beta 98.411(2)
_cell_angle_gamma 90.00
_cell_formula_units_Z 2
_cell_length_a 8.5049(3)
_cell_length_b 8.5662(4)
_cell_length_c 18.4963(7)
_cell_measurement_reflns_used 39976
_cell_measurement_temperature 150(2)
_cell_measurement_theta_max 30.05
_cell_measurement_theta_min 2.42
_cell_volume 1333.05(9)
_computing_cell_refinement 'APEX 2 software, Bruker Nonius 2004'
_computing_data_collection 'APEX 2 software, Bruker Nonius 2004'
_computing_data_reduction 'SAINT, Bruker Nonius 2004'
_computing_molecular_graphics 'ORTEX (McArdle, 1995)'
_computing_publication_material 'local program'
_computing_structure_refinement 'SHELXL-97 (Sheldrick, 1997)'
_computing_structure_solution 'SHELXS-97 (Sheldrick, 1990)'
_diffrn_ambient_temperature 150(2)
_diffrn_detector_area_resol_mean '120 microns'
_diffrn_measured_fraction_theta_full 0.999
_diffrn_measured_fraction_theta_max 0.999
_diffrn_measurement_device_type 'Bruker X8 Apex diffractometer'
_diffrn_measurement_method 'Rotation images'
_diffrn_radiation_monochromator graphite
_diffrn_radiation_source 'rotating anode'
_diffrn_radiation_type MoK\a
_diffrn_radiation_wavelength 0.71073
_diffrn_reflns_av_R_equivalents 0.0561
_diffrn_reflns_av_sigmaI/netI 0.0530
_diffrn_reflns_limit_h_max 11
_diffrn_reflns_limit_h_min -11
_diffrn_reflns_limit_k_max 12
_diffrn_reflns_limit_k_min -12
_diffrn_reflns_limit_l_max 26
_diffrn_reflns_limit_l_min -26
_diffrn_reflns_number 39976
_diffrn_reflns_theta_full 30.05
_diffrn_reflns_theta_max 30.05
_diffrn_reflns_theta_min 2.42
_exptl_absorpt_coefficient_mu 0.696
_exptl_absorpt_correction_T_max 0.903
_exptl_absorpt_correction_T_min 0.725
_exptl_absorpt_correction_type multi-scan
_exptl_absorpt_process_details
;
Sheldrick, G. M. (2002). SADABS v. 2.03. University of
G/ottingen, Germany.
;
_exptl_crystal_colour Brown
_exptl_crystal_density_diffrn 1.638
_exptl_crystal_density_method 'not measured'
_exptl_crystal_description 'Rectangular prism'
_exptl_crystal_F_000 663
_exptl_crystal_size_max 0.22
_exptl_crystal_size_mid 0.11
_exptl_crystal_size_min 0.10
_refine_diff_density_max 0.399
_refine_diff_density_min -0.794
_refine_diff_density_rms 0.074
_refine_ls_abs_structure_details 'Flack H D (1983), Acta Cryst. A39, 876-881'
_refine_ls_abs_structure_Flack 0.041(15)
_refine_ls_extinction_coef 0.0045(7)
_refine_ls_extinction_expression Fc^*^=kFc[1+0.001xFc^2^\l^3^/sin(2\q)]^-1/4^
_refine_ls_extinction_method SHELXL
_refine_ls_goodness_of_fit_ref 1.077
_refine_ls_hydrogen_treatment constr
_refine_ls_matrix_type full
_refine_ls_number_parameters 391
_refine_ls_number_reflns 7581
_refine_ls_number_restraints 1
_refine_ls_restrained_S_all 1.077
_refine_ls_R_factor_all 0.0611
_refine_ls_R_factor_gt 0.0497
_refine_ls_shift/su_max 0.000
_refine_ls_shift/su_mean 0.000
_refine_ls_structure_factor_coef Fsqd
_refine_ls_weighting_details 'calc w=1/[\s^2^(Fo^2^)+(0.0366P)^2^+1.0444P] where P=(Fo^2^+2Fc^2^)/3'
_refine_ls_weighting_scheme calc
_refine_ls_wR_factor_gt 0.1004
_refine_ls_wR_factor_ref 0.1034
_reflns_number_gt 6386
_reflns_number_total 7581
_reflns_threshold_expression >2sigma(I)
_cod_data_source_file b618480d.txt
_cod_data_source_block c:\datasets\leeds\mh140a~1\mh140a~2\mh140alt
_cod_depositor_comments
;
The following automatic conversions were performed:
'_symmetry_cell_setting' value 'Monoclinic' changed to 'monoclinic'
according to '/home/saulius/struct/CIF-dictionaries/cif_core.dic'
dictionary named 'cif_core.dic' version 2.4.1 from 2010-06-29.

Automatic conversion script
Id: cif_fix_enum 1527 2010-12-29 10:47:43Z saulius 
;
_cod_original_sg_symbol_H-M 'P 21'
_cod_database_code 7005249

loop_
_symmetry_equiv_pos_as_xyz
'x, y, z'
'-x, y+1/2, -z'

loop_
_atom_site_label
_atom_site_type_symbol
_atom_site_fract_x
_atom_site_fract_y
_atom_site_fract_z
_atom_site_U_iso_or_equiv
_atom_site_adp_type
_atom_site_occupancy
_atom_site_symmetry_multiplicity
_atom_site_calc_flag
_atom_site_refinement_flags
_atom_site_disorder_assembly
_atom_site_disorder_group
Fe1 Fe 0.28651(5) 0.15822(5) 0.25354(2) 0.01859(10) Uani 1 1 d . . .
N2 N 0.2920(3) 0.1376(3) 0.35652(12) 0.0196(5) Uani 1 1 d . . .
C3 C 0.4193(4) 0.0783(4) 0.39820(16) 0.0228(6) Uani 1 1 d . . .
C4 C 0.4307(4) 0.0628(4) 0.47317(17) 0.0281(7) Uani 1 1 d . . .
H4 H 0.5217 0.0190 0.5019 0.034 Uiso 1 1 calc R . .
C5 C 0.2994(4) 0.1160(4) 0.50432(16) 0.0277(7) Uani 1 1 d . . .
H5 H 0.3022 0.1081 0.5557 0.033 Uiso 1 1 calc R . .
C6 C 0.1668(4) 0.1792(4) 0.46298(16) 0.0270(7) Uani 1 1 d . . .
H6 H 0.0785 0.2139 0.4848 0.032 Uiso 1 1 calc R . .
C7 C 0.1675(3) 0.1899(3) 0.38807(15) 0.0202(6) Uani 1 1 d . . .
N8 N 0.5344(3) 0.0354(3) 0.35464(13) 0.0228(5) Uani 1 1 d . . .
N9 N 0.5004(3) 0.0635(3) 0.28048(13) 0.0218(5) Uani 1 1 d . . .
C10 C 0.6285(4) 0.0156(4) 0.25294(18) 0.0251(6) Uani 1 1 d . . .
H10 H 0.6398 0.0204 0.2026 0.030 Uiso 1 1 calc R . .
C11 C 0.7446(4) -0.0429(4) 0.30801(18) 0.0288(7) Uani 1 1 d . . .
H11 H 0.8454 -0.0845 0.3020 0.035 Uiso 1 1 calc R . .
C12 C 0.6837(4) -0.0280(4) 0.37222(18) 0.0277(7) Uani 1 1 d . . .
H12 H 0.7346 -0.0560 0.4196 0.033 Uiso 1 1 calc R . .
N13 N 0.0497(3) 0.2533(3) 0.33571(14) 0.0238(5) Uani 1 1 d . . .
N14 N 0.0763(3) 0.2471(3) 0.26339(13) 0.0218(5) Uani 1 1 d . . .
C15 C -0.0485(4) 0.3158(4) 0.22580(18) 0.0268(7) Uani 1 1 d . . .
H15 H -0.0637 0.3285 0.1742 0.032 Uiso 1 1 calc R . .
C16 C -0.1563(4) 0.3680(4) 0.27139(19) 0.0307(7) Uani 1 1 d . . .
H16 H -0.2543 0.4204 0.2570 0.037 Uiso 1 1 calc R . .
C17 C -0.0910(4) 0.3277(4) 0.34021(18) 0.0278(7) Uani 1 1 d . . .
H17 H -0.1350 0.3475 0.3837 0.033 Uiso 1 1 calc R . .
N18 N 0.2815(3) 0.1861(3) 0.15053(12) 0.0213(6) Uani 1 1 d . . .
C19 C 0.2211(3) 0.0741(4) 0.10409(16) 0.0224(6) Uani 1 1 d . . .
C20 C 0.2121(4) 0.0890(4) 0.02915(17) 0.0268(7) Uani 1 1 d . . .
H20 H 0.1702 0.0084 -0.0033 0.032 Uiso 1 1 calc R . .
C21 C 0.2685(4) 0.2300(4) 0.00369(17) 0.0281(7) Uani 1 1 d . . .
H21 H 0.2645 0.2449 -0.0474 0.034 Uiso 1 1 calc R . .
C22 C 0.3301(4) 0.3488(4) 0.05116(17) 0.0275(7) Uani 1 1 d . . .
H22 H 0.3683 0.4439 0.0338 0.033 Uiso 1 1 calc R . .
C23 C 0.3324(4) 0.3202(4) 0.12491(16) 0.0226(6) Uani 1 1 d . . .
N24 N 0.1688(3) -0.0546(3) 0.14155(13) 0.0231(5) Uani 1 1 d . . .
N25 N 0.1874(3) -0.0434(3) 0.21726(13) 0.0222(5) Uani 1 1 d . . .
C26 C 0.1224(4) -0.1719(4) 0.23939(18) 0.0265(7) Uani 1 1 d . . .
H26 H 0.1176 -0.1974 0.2890 0.032 Uiso 1 1 calc R . .
C27 C 0.0608(4) -0.2662(4) 0.17892(18) 0.0308(7) Uani 1 1 d . . .
H27 H 0.0088 -0.3641 0.1803 0.037 Uiso 1 1 calc R . .
C28 C 0.0916(4) -0.1877(4) 0.11790(19) 0.0329(8) Uani 1 1 d . . .
H28 H 0.0641 -0.2202 0.0686 0.039 Uiso 1 1 calc R . .
N29 N 0.3886(3) 0.4220(3) 0.18271(14) 0.0240(5) Uani 1 1 d . . .
N30 N 0.3759(3) 0.3713(3) 0.25217(13) 0.0205(5) Uani 1 1 d . . .
C31 C 0.4249(4) 0.4902(4) 0.29551(18) 0.0273(7) Uani 1 1 d . . .
H31 H 0.4288 0.4890 0.3471 0.033 Uiso 1 1 calc R . .
C32 C 0.4701(4) 0.6173(4) 0.25598(19) 0.0313(7) Uani 1 1 d . . .
H32 H 0.5097 0.7149 0.2750 0.038 Uiso 1 1 calc R . .
C33 C 0.4453(4) 0.5719(4) 0.18400(18) 0.0277(7) Uani 1 1 d . . .
H33 H 0.4639 0.6326 0.1431 0.033 Uiso 1 1 calc R . .
B34 B 0.1987(3) 0.6968(3) 0.43992(12) 0.0404(6) Uani 0.77 1 d P A 1
F35 F 0.3190(3) 0.7437(3) 0.40070(11) 0.0358(5) Uani 0.77 1 d P A 1
F36 F 0.2289(3) 0.7494(3) 0.51251(11) 0.0441(6) Uani 0.77 1 d P A 1
F37 F 0.1932(3) 0.5319(3) 0.44043(13) 0.0487(6) Uani 0.77 1 d P A 1
F38 F 0.0526(3) 0.7564(4) 0.40671(13) 0.0598(8) Uani 0.77 1 d P A 1
Cl34 Cl 0.1987(3) 0.6968(3) 0.43992(12) 0.0404(6) Uani 0.23 1 d P B 2
O35 O 0.3190(3) 0.7437(3) 0.40070(11) 0.0358(5) Uani 0.23 1 d P B 2
O36 O 0.2289(3) 0.7494(3) 0.51251(11) 0.0441(6) Uani 0.23 1 d P B 2
O37 O 0.1932(3) 0.5319(3) 0.44043(13) 0.0487(6) Uani 0.23 1 d P B 2
O38 O 0.0526(3) 0.7564(4) 0.40671(13) 0.0598(8) Uani 0.23 1 d P B 2
B39 B 0.2834(3) 0.7204(3) -0.05453(13) 0.0417(6) Uani 0.79 1 d P C 1
F40 F 0.3616(3) 0.7340(3) 0.01791(10) 0.0382(5) Uani 0.79 1 d P C 1
F41 F 0.3170(3) 0.8505(3) -0.09575(12) 0.0418(6) Uani 0.79 1 d P C 1
F42 F 0.1191(3) 0.7191(4) -0.05273(12) 0.0545(8) Uani 0.79 1 d P C 1
F43 F 0.3355(4) 0.5870(3) -0.08550(14) 0.0728(10) Uani 0.79 1 d P C 1
Cl39 Cl 0.2834(3) 0.7204(3) -0.05453(13) 0.0417(6) Uani 0.21 1 d P D 2
O40 O 0.3616(3) 0.7340(3) 0.01791(10) 0.0382(5) Uani 0.21 1 d P D 2
O41 O 0.3170(3) 0.8505(3) -0.09575(12) 0.0418(6) Uani 0.21 1 d P D 2
O42 O 0.1191(3) 0.7191(4) -0.05273(12) 0.0545(8) Uani 0.21 1 d P D 2
O43 O 0.3355(4) 0.5870(3) -0.08550(14) 0.0728(10) Uani 0.21 1 d P D 2

loop_
_atom_site_aniso_label
_atom_site_aniso_U_11
_atom_site_aniso_U_22
_atom_site_aniso_U_33
_atom_site_aniso_U_23
_atom_site_aniso_U_13
_atom_site_aniso_U_12
Fe1 0.01898(18) 0.02111(19) 0.01538(16) 0.00005(18) 0.00150(13) 0.0009(2)
N2 0.0225(11) 0.0186(13) 0.0173(10) -0.0006(10) 0.0010(9) -0.0019(11)
C3 0.0241(15) 0.0233(15) 0.0207(14) -0.0011(12) 0.0021(12) -0.0010(12)
C4 0.0309(17) 0.0311(17) 0.0206(14) 0.0034(13) -0.0019(12) -0.0033(14)
C5 0.0408(18) 0.0252(16) 0.0172(13) -0.0021(11) 0.0045(13) -0.0041(13)
C6 0.0329(16) 0.0259(18) 0.0242(13) -0.0046(13) 0.0103(12) -0.0021(14)
C7 0.0240(14) 0.0167(16) 0.0197(12) -0.0012(10) 0.0024(11) -0.0024(11)
N8 0.0213(13) 0.0251(13) 0.0205(12) 0.0028(10) -0.0020(10) 0.0009(11)
N9 0.0237(13) 0.0216(12) 0.0203(12) -0.0006(10) 0.0036(10) -0.0020(10)
C10 0.0242(16) 0.0250(15) 0.0265(15) -0.0017(12) 0.0046(13) -0.0018(13)
C11 0.0230(16) 0.0255(16) 0.0376(18) 0.0003(14) 0.0036(14) 0.0015(13)
C12 0.0198(15) 0.0305(17) 0.0304(16) 0.0011(14) -0.0042(13) 0.0033(13)
N13 0.0219(13) 0.0275(13) 0.0228(12) -0.0022(11) 0.0054(10) -0.0009(11)
N14 0.0210(12) 0.0236(13) 0.0207(12) -0.0008(10) 0.0021(10) 0.0009(10)
C15 0.0248(16) 0.0273(16) 0.0271(16) 0.0032(13) -0.0003(13) -0.0010(13)
C16 0.0206(16) 0.0304(18) 0.0406(19) 0.0041(15) 0.0027(14) 0.0042(14)
C17 0.0258(16) 0.0280(17) 0.0315(17) -0.0019(13) 0.0106(13) 0.0042(13)
N18 0.0206(11) 0.0247(15) 0.0184(11) -0.0013(10) 0.0026(9) 0.0007(10)
C19 0.0160(14) 0.0281(16) 0.0224(14) -0.0010(12) 0.0010(11) 0.0003(12)
C20 0.0253(16) 0.0363(17) 0.0194(14) -0.0031(13) 0.0057(12) 0.0001(14)
C21 0.0307(17) 0.0357(18) 0.0183(14) 0.0067(13) 0.0050(13) 0.0041(15)
C22 0.0288(17) 0.0322(17) 0.0222(15) 0.0066(13) 0.0059(13) 0.0016(14)
C23 0.0217(15) 0.0261(16) 0.0202(14) 0.0050(12) 0.0035(12) 0.0037(12)
N24 0.0232(13) 0.0277(14) 0.0175(11) -0.0037(10) 0.0004(10) -0.0031(11)
N25 0.0214(13) 0.0279(13) 0.0163(11) 0.0009(10) -0.0007(10) -0.0008(11)
C26 0.0265(16) 0.0260(16) 0.0272(16) 0.0032(13) 0.0049(13) 0.0002(13)
C27 0.0277(16) 0.0293(17) 0.0350(17) -0.0018(14) 0.0035(14) -0.0075(14)
C28 0.0366(19) 0.0295(17) 0.0318(17) -0.0110(14) 0.0028(15) -0.0037(15)
N29 0.0224(13) 0.0245(13) 0.0244(13) 0.0016(11) 0.0011(10) 0.0022(11)
N30 0.0184(12) 0.0233(13) 0.0201(12) 0.0011(10) 0.0038(10) 0.0014(10)
C31 0.0248(16) 0.0284(17) 0.0283(16) -0.0055(13) 0.0027(13) 0.0001(13)
C32 0.0279(16) 0.0251(17) 0.0395(18) -0.0043(13) 0.0004(14) -0.0007(13)
C33 0.0252(16) 0.0234(16) 0.0345(17) 0.0057(13) 0.0046(13) -0.0012(13)
B34 0.0500(14) 0.0403(14) 0.0323(10) 0.0048(9) 0.0107(10) 0.0036(10)
F35 0.0435(12) 0.0374(12) 0.0290(10) -0.0021(9) 0.0137(9) -0.0028(10)
F36 0.0654(16) 0.0457(13) 0.0245(10) -0.0020(10) 0.0173(10) 0.0004(12)
F37 0.0638(17) 0.0304(12) 0.0490(14) 0.0013(11) -0.0010(12) -0.0125(12)
F38 0.0436(14) 0.100(2) 0.0380(12) 0.0264(14) 0.0144(11) 0.0281(15)
Cl34 0.0500(14) 0.0403(14) 0.0323(10) 0.0048(9) 0.0107(10) 0.0036(10)
O35 0.0435(12) 0.0374(12) 0.0290(10) -0.0021(9) 0.0137(9) -0.0028(10)
O36 0.0654(16) 0.0457(13) 0.0245(10) -0.0020(10) 0.0173(10) 0.0004(12)
O37 0.0638(17) 0.0304(12) 0.0490(14) 0.0013(11) -0.0010(12) -0.0125(12)
O38 0.0436(14) 0.100(2) 0.0380(12) 0.0264(14) 0.0144(11) 0.0281(15)
B39 0.0469(14) 0.0484(14) 0.0318(11) 0.0051(10) 0.0125(11) 0.0009(12)
F40 0.0394(12) 0.0502(13) 0.0239(10) 0.0082(9) 0.0007(9) 0.0059(10)
F41 0.0325(12) 0.0562(15) 0.0350(11) 0.0187(11) -0.0010(9) -0.0090(11)
F42 0.0317(11) 0.101(2) 0.0317(11) -0.0034(12) 0.0064(9) -0.0240(13)
F43 0.131(3) 0.0528(17) 0.0375(14) -0.0077(12) 0.0230(16) 0.0254(17)
Cl39 0.0469(14) 0.0484(14) 0.0318(11) 0.0051(10) 0.0125(11) 0.0009(12)
O40 0.0394(12) 0.0502(13) 0.0239(10) 0.0082(9) 0.0007(9) 0.0059(10)
O41 0.0325(12) 0.0562(15) 0.0350(11) 0.0187(11) -0.0010(9) -0.0090(11)
O42 0.0317(11) 0.101(2) 0.0317(11) -0.0034(12) 0.0064(9) -0.0240(13)
O43 0.131(3) 0.0528(17) 0.0375(14) -0.0077(12) 0.0230(16) 0.0254(17)

loop_
_atom_type_symbol
_atom_type_description
_atom_type_scat_dispersion_real
_atom_type_scat_dispersion_imag
_atom_type_scat_source
C C 0.0033 0.0016 'International Tables Vol C Tables 4.2.6.8 and 6.1.1.4'
H H 0.0000 0.0000 'International Tables Vol C Tables 4.2.6.8 and 6.1.1.4'
N N 0.0061 0.0033 'International Tables Vol C Tables 4.2.6.8 and 6.1.1.4'
Fe Fe 0.3463 0.8444 'International Tables Vol C Tables 4.2.6.8 and 6.1.1.4'
B B 0.0013 0.0007 'International Tables Vol C Tables 4.2.6.8 and 6.1.1.4'
F F 0.0171 0.0103 'International Tables Vol C Tables 4.2.6.8 and 6.1.1.4'
Cl Cl 0.1484 0.1585 'International Tables Vol C Tables 4.2.6.8 and 6.1.1.4'
O O 0.0106 0.0060 'International Tables Vol C Tables 4.2.6.8 and 6.1.1.4'

loop_
_geom_angle_atom_site_label_1
_geom_angle_atom_site_label_2
_geom_angle_atom_site_label_3
_geom_angle
_geom_angle_site_symmetry_1
_geom_angle_site_symmetry_3
_geom_angle_publ_flag
N2 Fe1 N18 178.14(12) . . ?
N2 Fe1 N14 80.44(10) . . ?
N18 Fe1 N14 98.92(10) . . ?
N2 Fe1 N30 98.32(10) . . ?
N18 Fe1 N30 79.92(11) . . ?
N14 Fe1 N30 90.02(10) . . ?
N2 Fe1 N9 79.86(10) . . ?
N18 Fe1 N9 100.76(10) . . ?
N14 Fe1 N9 160.29(10) . . ?
N30 Fe1 N9 92.33(10) . . ?
N2 Fe1 N25 101.74(11) . . ?
N18 Fe1 N25 80.00(11) . . ?
N14 Fe1 N25 91.21(11) . . ?
N30 Fe1 N25 159.82(10) . . ?
N9 Fe1 N25 93.25(11) . . ?
C3 N2 C7 119.7(2) . . ?
C3 N2 Fe1 120.77(19) . . ?
C7 N2 Fe1 119.48(19) . . ?
N2 C3 C4 123.2(3) . . ?
N2 C3 N8 110.1(2) . . ?
C4 C3 N8 126.7(3) . . ?
C3 C4 C5 115.9(3) . . ?
C6 C5 C4 122.4(3) . . ?
C5 C6 C7 117.2(3) . . ?
N2 C7 C6 121.6(3) . . ?
N2 C7 N13 110.8(2) . . ?
C6 C7 N13 127.6(3) . . ?
C12 N8 N9 110.8(3) . . ?
C12 N8 C3 131.6(3) . . ?
N9 N8 C3 117.5(2) . . ?
C10 N9 N8 105.2(2) . . ?
C10 N9 Fe1 143.0(2) . . ?
N8 N9 Fe1 111.80(18) . . ?
N9 C10 C11 111.1(3) . . ?
C12 C11 C10 106.3(3) . . ?
C11 C12 N8 106.5(3) . . ?
C17 N13 N14 110.1(2) . . ?
C17 N13 C7 133.1(3) . . ?
N14 N13 C7 116.8(2) . . ?
C15 N14 N13 105.0(2) . . ?
C15 N14 Fe1 142.4(2) . . ?
N13 N14 Fe1 112.35(18) . . ?
N14 C15 C16 111.8(3) . . ?
C17 C16 C15 105.6(3) . . ?
C16 C17 N13 107.6(3) . . ?
C23 N18 C19 120.1(3) . . ?
C23 N18 Fe1 119.9(2) . . ?
C19 N18 Fe1 120.0(2) . . ?
N18 C19 C20 122.5(3) . . ?
N18 C19 N24 111.4(2) . . ?
C20 C19 N24 126.2(3) . . ?
C19 C20 C21 116.3(3) . . ?
C22 C21 C20 122.1(3) . . ?
C23 C22 C21 116.2(3) . . ?
N18 C23 C22 122.9(3) . . ?
N18 C23 N29 110.7(2) . . ?
C22 C23 N29 126.4(3) . . ?
C28 N24 N25 111.2(3) . . ?
C28 N24 C19 132.3(3) . . ?
N25 N24 C19 116.4(2) . . ?
C26 N25 N24 105.2(2) . . ?
C26 N25 Fe1 142.3(2) . . ?
N24 N25 Fe1 112.29(19) . . ?
N25 C26 C27 110.7(3) . . ?
C28 C27 C26 106.1(3) . . ?
N24 C28 C27 106.8(3) . . ?
C33 N29 N30 110.8(3) . . ?
C33 N29 C23 132.3(3) . . ?
N30 N29 C23 116.7(2) . . ?
C31 N30 N29 105.2(3) . . ?
C31 N30 Fe1 142.0(2) . . ?
N29 N30 Fe1 112.70(19) . . ?
N30 C31 C32 111.6(3) . . ?
C33 C32 C31 105.8(3) . . ?
N29 C33 C32 106.6(3) . . ?
F35 B34 F38 109.73(19) . . ?
F35 B34 F36 111.0(2) . . ?
F38 B34 F36 109.2(2) . . ?
F35 B34 F37 108.6(2) . . ?
F38 B34 F37 109.9(3) . . ?
F36 B34 F37 108.4(2) . . ?
F43 B39 F42 112.6(3) . . ?
F43 B39 F41 109.2(2) . . ?
F42 B39 F41 107.6(2) . . ?
F43 B39 F40 109.1(2) . . ?
F42 B39 F40 108.1(2) . . ?
F41 B39 F40 110.2(2) . . ?

loop_
_geom_bond_atom_site_label_1
_geom_bond_atom_site_label_2
_geom_bond_distance
_geom_bond_site_symmetry_2
_geom_bond_publ_flag
Fe1 N2 1.907(2) . ?
Fe1 N18 1.914(2) . ?
Fe1 N14 1.976(3) . ?
Fe1 N30 1.979(3) . ?
Fe1 N9 1.987(3) . ?
Fe1 N25 1.994(3) . ?
N2 C3 1.334(4) . ?
N2 C7 1.358(4) . ?
C3 C4 1.382(4) . ?
C3 N8 1.404(4) . ?
C4 C5 1.405(5) . ?
C5 C6 1.377(5) . ?
C6 C7 1.390(4) . ?
C7 N13 1.397(4) . ?
N8 C12 1.376(4) . ?
N8 N9 1.381(3) . ?
N9 C10 1.334(4) . ?
C10 C11 1.403(5) . ?
C11 C12 1.369(5) . ?
N13 C17 1.369(4) . ?
N13 N14 1.390(3) . ?
N14 C15 1.320(4) . ?
C15 C16 1.406(5) . ?
C16 C17 1.357(5) . ?
N18 C23 1.338(4) . ?
N18 C19 1.339(4) . ?
C19 C20 1.383(4) . ?
C19 N24 1.408(4) . ?
C20 C21 1.406(5) . ?
C21 C22 1.395(5) . ?
C22 C23 1.383(4) . ?
C23 N29 1.408(4) . ?
N24 C28 1.356(4) . ?
N24 N25 1.389(3) . ?
N25 C26 1.324(4) . ?
C26 C27 1.416(5) . ?
C27 C28 1.372(5) . ?
N29 C33 1.371(4) . ?
N29 N30 1.375(3) . ?
N30 C31 1.325(4) . ?
C31 C32 1.396(5) . ?
C32 C33 1.373(5) . ?
B34 F35 1.397(3) . ?
B34 F38 1.399(3) . ?
B34 F36 1.404(3) . ?
B34 F37 1.413(3) . ?
B39 F43 1.380(4) . ?
B39 F42 1.403(3) . ?
B39 F41 1.403(3) . ?
B39 F40 1.411(3) . ?
